data_1549917
loop_
_publ_author_name
'Delgado, Teresa'
'Meneses-S\'anchez, Manuel'
'Pi\~neiro-L\'opez, Luc\'ia'
'Bartual-Murgui, Carlos'
'Mu\~noz, M Carmen'
'Real, Jos\'e Antonio'

_publ_section_title
;
 Thermo- and photo-modulation of exciplex fluorescence in a 3D spin
 crossover Hofmann-type coordination polymer.
;
_journal_issue 44
_journal_name_full 'Chemical science'
_journal_page_first 8446
_journal_page_last 8452
_journal_paper_doi 10.1039/c8sc02677g
_journal_volume 9
_journal_year 2018
_chemical_formula_moiety 'C40 H24 Au4 Fe2 N12, 2(C16 H10)'
_chemical_formula_sum 'C72 H44 Au4 Fe2 N12'
_chemical_formula_weight 1976.76
_space_group_crystal_system monoclinic
_space_group_IT_number 9
_space_group_name_Hall 'C -2yc'
_space_group_name_H-M_alt 'C 1 c 1'
_symmetry_space_group_name_Hall 'C -2yc'
_symmetry_space_group_name_H-M 'C 1 c 1'
_atom_sites_solution_hydrogens geom
_atom_sites_solution_primary direct
_audit_creation_date 2018-06-04
_audit_creation_method
;
Olex2 1.2
(compiled 2017.08.10 svn.r3458 for OlexSys, GUI svn.r5381)
;
_audit_update_record
;
2018-06-05 deposited with the CCDC.
2018-09-11 downloaded from the CCDC.
;
_cell_angle_alpha 90
_cell_angle_beta 112.407(5)
_cell_angle_gamma 90
_cell_formula_units_Z 4
_cell_length_a 33.557(6)
_cell_length_b 13.117(2)
_cell_length_c 16.174(2)
_cell_measurement_reflns_used 9877
_cell_measurement_temperature 280(2)
_cell_measurement_theta_max 28.78
_cell_measurement_theta_min 2.47
_cell_volume 6581.8(18)
_computing_cell_refinement 'SAINT V8.38A (?, 2016)'
_computing_data_reduction 'SAINT V8.38A (?, 2016)'
_computing_molecular_graphics 'Olex2 (Dolomanov et al., 2009)'
_computing_publication_material 'Olex2 (Dolomanov et al., 2009)'
_computing_structure_refinement 'ShelXL (Sheldrick, 2015)'
_computing_structure_solution 'SIR2004 (Burla et al., 2007)'
_diffrn_ambient_temperature 280.02
_diffrn_measured_fraction_theta_full 0.999
_diffrn_measured_fraction_theta_max 0.996
_diffrn_measurement_device_type 'Bruker APEX-II CCD'
_diffrn_measurement_method '\f and \w scans'
_diffrn_radiation_type MoK\a
_diffrn_radiation_wavelength 0.71073
_diffrn_reflns_av_R_equivalents 0.1640
_diffrn_reflns_av_unetI/netI 0.0987
_diffrn_reflns_Laue_measured_fraction_full 0.999
_diffrn_reflns_Laue_measured_fraction_max 0.996
_diffrn_reflns_limit_h_max 46
_diffrn_reflns_limit_h_min -46
_diffrn_reflns_limit_k_max 18
_diffrn_reflns_limit_k_min -18
_diffrn_reflns_limit_l_max 22
_diffrn_reflns_limit_l_min -22
_diffrn_reflns_number 179773
_diffrn_reflns_point_group_measured_fraction_full 0.999
_diffrn_reflns_point_group_measured_fraction_max 0.996
_diffrn_reflns_theta_full 25.242
_diffrn_reflns_theta_max 29.329
_diffrn_reflns_theta_min 2.223
_diffrn_standards_number 0
_exptl_absorpt_coefficient_mu 9.364
_exptl_absorpt_correction_T_max 0.7459
_exptl_absorpt_correction_T_min 0.5724
_exptl_absorpt_correction_type multi-scan
_exptl_absorpt_process_details
'SADABS-2016/2 (Bruker,2016/2) was used for absorption correction. wR2(int) was 0.1142 before and 0.0727 after correction. The Ratio of minimum to maximum transmission is 0.7674. The \l/2 correction factor is Not present.'
_exptl_crystal_colour yellow
_exptl_crystal_colour_primary yellow
_exptl_crystal_density_diffrn 1.995
_exptl_crystal_description prism
_exptl_crystal_F_000 3712
_exptl_crystal_size_max 0.08
_exptl_crystal_size_mid 0.07
_exptl_crystal_size_min 0.02
_refine_diff_density_max 1.540
_refine_diff_density_min -1.550
_refine_diff_density_rms 0.158
_refine_ls_abs_structure_details
;
 Flack x determined using 4089 quotients [(I+)-(I-)]/[(I+)+(I-)]
 (Parsons, Flack and Wagner, Acta Cryst. B69 (2013) 249-259).
;
_refine_ls_abs_structure_Flack 0.001(5)
_refine_ls_extinction_method none
_refine_ls_goodness_of_fit_ref 0.996
_refine_ls_hydrogen_treatment constr
_refine_ls_matrix_type full
_refine_ls_number_parameters 770
_refine_ls_number_reflns 17915
_refine_ls_number_restraints 110
_refine_ls_restrained_S_all 1.012
_refine_ls_R_factor_all 0.0980
_refine_ls_R_factor_gt 0.0404
_refine_ls_shift/su_max 0.002
_refine_ls_shift/su_mean 0.000
_refine_ls_structure_factor_coef Fsqd
_refine_ls_weighting_details 'w=1/[\s^2^(Fo^2^)+(0.0318P)^2^] where P=(Fo^2^+2Fc^2^)/3'
_refine_ls_weighting_scheme calc
_refine_ls_wR_factor_gt 0.0716
_refine_ls_wR_factor_ref 0.0873
_reflns_Friedel_coverage 0.999
_reflns_Friedel_fraction_full 0.999
_reflns_Friedel_fraction_max 0.996
_reflns_number_gt 10829
_reflns_number_total 17915
_reflns_threshold_expression 'I > 2\s(I)'
_cod_data_source_file c8sc02677g2.cif
_cod_data_source_block mo_lp1350_0m
_cod_depositor_comments 'Adding full bibliography for 1549915--1549918.cif.'
_cod_original_cell_volume 6581.7(19)
_cod_database_code 1549917
_shelx_shelxl_version_number 2016/6
_shelx_space_group_comment
;
The symmetry employed for this shelxl refinement is uniquely defined
by the following loop, which should always be used as a source of
symmetry information in preference to the above space-group names.
They are only intended as comments.
;
_shelx_estimated_absorpt_t_max 0.835
_shelx_estimated_absorpt_t_min 0.521
_olex2_refinement_description
;
1. Twinned data refinement
 Scales: 0.970(11)
 0.030(11)
2. Fixed Uiso
 At 1.2 times of:
  All C(H) groups
3. Uiso/Uaniso restraints and constraints
Uanis(C51) \\sim Ueq, Uanis(C56) \\sim Ueq, Uanis(C55) \\sim Ueq, Uanis(C54)
\\sim Ueq, Uanis(C49) \\sim Ueq, Uanis(C50) \\sim Ueq, Uanis(C52) \\sim Ueq,
Uanis(C53) \\sim Ueq, Uanis(C45) \\sim Ueq, Uanis(C46) \\sim Ueq, Uanis(C41)
\\sim Ueq, Uanis(C42) \\sim Ueq, Uanis(C43) \\sim Ueq, Uanis(C47) \\sim Ueq,
Uanis(C48) \\sim Ueq, Uanis(C44) \\sim Ueq: with sigma of 0.01 and sigma for
terminal atoms of 0.2
Uanis(C58) \\sim Ueq, Uanis(C57) \\sim Ueq: with sigma of 0.001 and sigma for
terminal atoms of 0.2
4.a Free rotating group:
 C42(C41,C43,C44,C45,C46,C47,C48,C49,C50,C51,C52,C53,C54,C55,C56)
4.b Aromatic/amide H refined with riding coordinates:
 C1(H1), C2(H2), C4(H4), C5(H5), C7(H7), C8(H8), C10(H10), C11(H11), C13(H13),
 C14(H14), C15(H15), C16(H16), C21(H21), C22(H22), C24(H24), C25(H25), C27(H27),
  C28(H28), C30(H30), C31(H31), C33(H33), C34(H34), C35(H35), C36(H36),
 C42(H42), C41(H41), C46(H46), C47(H47), C48(H48), C52(H52), C53(H53), C54(H54),
  C55(H55), C56(H56), C57(H57), C58(H58), C62(H62), C63(H63), C64(H64),
 C68(H68), C69(H69), C70(H70), C71(H71), C72(H72)
;
_olex2_submission_special_instructions 'No special instructions were received'
_publcif_funding_html
;
;

loop_
_space_group_symop_operation_xyz
'x, y, z'
'x, -y, z+1/2'
'x+1/2, y+1/2, z'
'x+1/2, -y+1/2, z+1/2'

loop_
_atom_site_label
_atom_site_type_symbol
_atom_site_fract_x
_atom_site_fract_y
_atom_site_fract_z
_atom_site_U_iso_or_equiv
_atom_site_adp_type
_atom_site_occupancy
_atom_site_site_symmetry_order
_atom_site_calc_flag
_atom_site_refinement_flags_posn
_atom_site_refinement_flags_adp
_atom_site_disorder_assembly
_atom_site_disorder_group
Au1 Au 0.27331(2) 0.51617(5) 0.50897(3) 0.04562(18) Uani 1 1 d . . . .
Au2 Au 0.30278(2) 1.01673(5) 0.51198(2) 0.04384(17) Uani 1 1 d . . . .
Au3 Au 0.37657(2) 0.50029(4) 0.56188(3) 0.04606(17) Uani 1 1 d . . . .
Au4 Au 0.40068(2) -0.00015(4) 0.58136(3) 0.04675(19) Uani 1 1 d . . . .
Fe1 Fe 0.28601(7) 0.75183(18) 0.25915(14) 0.0236(3) Uani 1 1 d . . . .
Fe2 Fe 0.39098(6) 0.25193(15) 0.32395(14) 0.0274(3) Uani 1 1 d . . . .
N1 N 0.7182(3) 0.6982(8) 0.6886(6) 0.027(2) Uani 1 1 d . . . .
N2 N 0.3540(3) 0.7061(9) 0.3288(7) 0.039(3) Uani 1 1 d . . . .
N3 N 0.2707(4) 0.6536(10) 0.3504(7) 0.046(3) Uani 1 1 d . . . .
N4 N 0.3041(4) 1.1545(10) 0.6711(7) 0.041(3) Uani 1 1 d . . . .
N5 N 0.2755(4) 0.3720(9) 0.6634(7) 0.038(3) Uani 1 1 d . . . .
N6 N 0.2946(4) 0.8748(9) 0.3512(7) 0.044(3) Uani 1 1 d . . . .
N7 N 0.8219(3) 0.2712(8) 0.7597(7) 0.036(3) Uani 1 1 d . . . .
N8 N 0.4589(3) 0.2758(8) 0.3860(6) 0.034(2) Uani 1 1 d . . . .
N9 N 0.3872(4) 0.6365(9) 0.7274(7) 0.043(3) Uani 1 1 d . . . .
N10 N 0.4010(4) -0.1439(9) 0.7359(7) 0.047(3) Uani 1 1 d . . . .
N11 N 0.3971(4) 0.1377(9) 0.4232(7) 0.045(3) Uani 1 1 d . . . .
N12 N 0.3809(4) 0.3623(10) 0.4083(7) 0.047(3) Uani 1 1 d . . . .
C1 C 0.6994(4) 0.6981(10) 0.5987(7) 0.037(3) Uani 1 1 d . . . .
H1 H 0.716539 0.711382 0.566421 0.045 Uiso 1 1 calc R . . .
C2 C 0.6555(4) 0.6791(10) 0.5510(8) 0.039(3) Uani 1 1 d . . . .
H2 H 0.644761 0.677090 0.488872 0.047 Uiso 1 1 calc R . . .
C3 C 0.6284(4) 0.6636(10) 0.5946(7) 0.029(3) Uani 1 1 d . . . .
C4 C 0.6487(4) 0.6581(10) 0.6886(7) 0.043(3) Uani 1 1 d . . . .
H4 H 0.632507 0.642448 0.722424 0.052 Uiso 1 1 calc R . . .
C5 C 0.6924(4) 0.6759(11) 0.7308(7) 0.042(3) Uani 1 1 d . . . .
H5 H 0.704442 0.671859 0.792833 0.050 Uiso 1 1 calc R . . .
C6 C 0.5810(4) 0.6543(9) 0.5484(8) 0.028(3) Uani 1 1 d . . . .
C7 C 0.5612(4) 0.6716(9) 0.4560(7) 0.032(3) Uani 1 1 d . . . .
H7 H 0.578383 0.680790 0.423104 0.038 Uiso 1 1 calc R . . .
C8 C 0.5176(4) 0.6754(9) 0.4132(7) 0.035(3) Uani 1 1 d . . . .
H8 H 0.505508 0.691170 0.352601 0.042 Uiso 1 1 calc R . . .
C9 C 0.4906(4) 0.6555(10) 0.4602(8) 0.033(3) Uani 1 1 d . . . .
C10 C 0.5104(4) 0.6316(10) 0.5502(8) 0.042(3) Uani 1 1 d . . . .
H10 H 0.493300 0.614767 0.581926 0.051 Uiso 1 1 calc R . . .
C11 C 0.5551(4) 0.6321(10) 0.5948(8) 0.042(3) Uani 1 1 d . . . .
H11 H 0.567361 0.617554 0.655577 0.050 Uiso 1 1 calc R . . .
C12 C 0.4431(4) 0.6679(10) 0.4143(8) 0.031(3) Uani 1 1 d . . . .
C13 C 0.4214(4) 0.6555(11) 0.3227(8) 0.047(3) Uani 1 1 d . . . .
H13 H 0.436314 0.634598 0.287498 0.056 Uiso 1 1 calc R . . .
C14 C 0.3786(4) 0.6742(11) 0.2848(8) 0.048(4) Uani 1 1 d . . . .
H14 H 0.365012 0.664039 0.223500 0.058 Uiso 1 1 calc R . . .
C15 C 0.3741(4) 0.7192(10) 0.4169(8) 0.039(3) Uani 1 1 d . . . .
H15 H 0.358136 0.741194 0.449486 0.047 Uiso 1 1 calc R . . .
C16 C 0.4177(4) 0.7015(10) 0.4619(7) 0.042(3) Uani 1 1 d . . . .
H16 H 0.430416 0.711713 0.523377 0.050 Uiso 1 1 calc R . . .
C17 C 0.2739(4) 0.4255(11) 0.6094(9) 0.039(4) Uani 1 1 d . . . .
C18 C 0.2705(5) 0.6062(11) 0.4070(9) 0.046(4) Uani 1 1 d . . . .
C19 C 0.3047(5) 1.1027(12) 0.6138(10) 0.046(4) Uani 1 1 d . . . .
C20 C 0.2973(4) 0.9278(12) 0.4091(8) 0.041(4) Uani 1 1 d . . . .
C21 C 0.7965(4) 0.1914(11) 0.7351(9) 0.054(4) Uani 1 1 d . . . .
H21 H 0.808161 0.126805 0.752379 0.064 Uiso 1 1 calc R . . .
C22 C 0.7530(4) 0.2003(11) 0.6845(9) 0.054(4) Uani 1 1 d . . . .
H22 H 0.735834 0.142245 0.668483 0.065 Uiso 1 1 calc R . . .
C23 C 0.7349(4) 0.2947(11) 0.6576(8) 0.043(3) Uani 1 1 d . . . .
C24 C 0.7603(4) 0.3774(10) 0.6862(8) 0.047(3) Uani 1 1 d . . . .
H24 H 0.748648 0.442382 0.672077 0.057 Uiso 1 1 calc R . . .
C25 C 0.8046(4) 0.3653(10) 0.7374(9) 0.048(3) Uani 1 1 d . . . .
H25 H 0.822151 0.422467 0.756001 0.058 Uiso 1 1 calc R . . .
C26 C 0.6877(4) 0.3006(11) 0.6043(8) 0.041(3) Uani 1 1 d . . . .
C27 C 0.6677(4) 0.2262(11) 0.5425(9) 0.060(4) Uani 1 1 d . . . .
H27 H 0.684021 0.175125 0.530667 0.072 Uiso 1 1 calc R . . .
C28 C 0.6231(4) 0.2270(10) 0.4976(9) 0.056(4) Uani 1 1 d . . . .
H28 H 0.610178 0.175020 0.457163 0.067 Uiso 1 1 calc R . . .
C29 C 0.5974(4) 0.3013(9) 0.5107(7) 0.033(3) Uani 1 1 d . . . .
C30 C 0.6181(4) 0.3784(10) 0.5677(8) 0.042(3) Uani 1 1 d . . . .
H30 H 0.601848 0.432019 0.575898 0.050 Uiso 1 1 calc R . . .
C31 C 0.6626(4) 0.3798(10) 0.6140(8) 0.045(3) Uani 1 1 d . . . .
H31 H 0.675508 0.434187 0.651543 0.054 Uiso 1 1 calc R . . .
C32 C 0.5491(4) 0.2960(10) 0.4668(7) 0.036(3) Uani 1 1 d . . . .
C33 C 0.5294(4) 0.2022(10) 0.4409(8) 0.051(3) Uani 1 1 d . . . .
H33 H 0.545997 0.143338 0.449752 0.062 Uiso 1 1 calc R . . .
C34 C 0.4852(4) 0.1965(11) 0.4021(8) 0.050(3) Uani 1 1 d . . . .
H34 H 0.472922 0.132381 0.385903 0.060 Uiso 1 1 calc R . . .
C35 C 0.4789(4) 0.3656(10) 0.4099(7) 0.039(3) Uani 1 1 d . . . .
H35 H 0.461825 0.423848 0.398513 0.046 Uiso 1 1 calc R . . .
C36 C 0.5231(4) 0.3782(10) 0.4503(8) 0.044(3) Uani 1 1 d . . . .
H36 H 0.534783 0.443008 0.465907 0.052 Uiso 1 1 calc R . . .
C37 C 0.3821(4) 0.5871(12) 0.6656(9) 0.046(4) Uani 1 1 d . . . .
C38 C 0.4020(4) -0.0871(11) 0.6810(9) 0.044(3) Uani 1 1 d . . . .
C39 C 0.3774(4) 0.4130(11) 0.4619(9) 0.046(4) Uani 1 1 d . . . .
C40 C 0.3992(4) 0.0872(11) 0.4804(9) 0.041(3) Uani 1 1 d . . . .
C42 C 0.5018(3) 0.2727(9) 0.6438(4) 0.117(7) Uani 1 1 d . U A -1
H42 H 0.486417 0.218574 0.609070 0.140 Uiso 1 1 calc R . A -1
C41 C 0.4800(2) 0.3595(10) 0.6528(5) 0.111(7) Uani 1 1 d G U A -1
H41 H 0.450138 0.362867 0.624009 0.133 Uiso 1 1 calc R . A -1
C43 C 0.5468(3) 0.2658(6) 0.6865(4) 0.103(6) Uani 1 1 d G U A -1
C44 C 0.5700(2) 0.3494(5) 0.7395(3) 0.052(3) Uani 1 1 d G U A -1
C45 C 0.5473(3) 0.4382(6) 0.7484(5) 0.134(8) Uani 1 1 d G U A -1
C46 C 0.5024(3) 0.4415(8) 0.7044(6) 0.158(10) Uani 1 1 d G U A -1
H46 H 0.487336 0.498979 0.709804 0.190 Uiso 1 1 calc R . A -1
C47 C 0.5705(3) 0.1776(6) 0.6789(5) 0.146(8) Uani 1 1 d G U A -1
H47 H 0.555686 0.122619 0.644472 0.175 Uiso 1 1 calc R . A -1
C48 C 0.6141(3) 0.1727(6) 0.7209(6) 0.097(6) Uani 1 1 d G U A -1
H48 H 0.628474 0.114472 0.714615 0.117 Uiso 1 1 calc R . A -1
C49 C 0.6383(3) 0.2556(6) 0.7747(5) 0.092(5) Uani 1 1 d G U A -1
C50 C 0.6157(2) 0.3443(5) 0.7836(4) 0.092(5) Uani 1 1 d G U A -1
C51 C 0.6389(3) 0.4279(6) 0.8366(4) 0.153(9) Uani 1 1 d G U A -1
C52 C 0.6152(4) 0.5162(6) 0.8442(5) 0.111(7) Uani 1 1 d G U A -1
H52 H 0.629983 0.571125 0.878635 0.133 Uiso 1 1 calc R . A -1
C53 C 0.5716(4) 0.5211(5) 0.8022(6) 0.101(6) Uani 1 1 d G U A -1
H53 H 0.557173 0.579283 0.808511 0.122 Uiso 1 1 calc R . A -1
C54 C 0.6833(3) 0.2523(9) 0.8187(6) 0.168(10) Uani 1 1 d G U A -1
H54 H 0.698337 0.194782 0.813310 0.201 Uiso 1 1 calc R . A -1
C55 C 0.7057(2) 0.3342(10) 0.8704(6) 0.160(10) Uani 1 1 d G U A -1
H55 H 0.735523 0.330865 0.899110 0.191 Uiso 1 1 calc R . A -1
C56 C 0.6839(3) 0.4211(9) 0.8793(5) 0.108(7) Uani 1 1 d G U A -1
H56 H 0.699244 0.475193 0.914066 0.130 Uiso 1 1 calc R . A -1
C57 C 0.4992(6) 0.9252(14) 0.3407(13) 0.090(6) Uani 1 1 d . U . .
H57 H 0.479802 0.921155 0.281713 0.108 Uiso 1 1 calc R . . .
C58 C 0.5403(7) 0.9337(14) 0.3542(13) 0.094(6) Uani 1 1 d . U . .
H58 H 0.547770 0.940245 0.304756 0.113 Uiso 1 1 calc R . . .
C59 C 0.5726(7) 0.9332(11) 0.4377(12) 0.077(5) Uani 1 1 d . . . .
C60 C 0.5577(6) 0.9242(11) 0.5112(9) 0.063(5) Uani 1 1 d . . . .
C61 C 0.5135(6) 0.9188(12) 0.4952(12) 0.064(4) Uani 1 1 d . . . .
C62 C 0.4826(7) 0.9219(12) 0.4057(15) 0.096(6) Uani 1 1 d . . . .
H62 H 0.453047 0.921591 0.392446 0.115 Uiso 1 1 calc R . . .
C63 C 0.6178(7) 0.9406(13) 0.4587(13) 0.081(5) Uani 1 1 d . . . .
H63 H 0.626900 0.946705 0.411370 0.097 Uiso 1 1 calc R . . .
C64 C 0.6471(7) 0.9394(12) 0.5394(15) 0.092(6) Uani 1 1 d . . . .
H64 H 0.676056 0.944309 0.547626 0.110 Uiso 1 1 calc R . . .
C65 C 0.6356(6) 0.9306(11) 0.6150(12) 0.070(5) Uani 1 1 d . . . .
C66 C 0.5900(5) 0.9200(10) 0.5983(10) 0.053(4) Uani 1 1 d . . . .
C67 C 0.5786(6) 0.9057(12) 0.6724(11) 0.074(5) Uani 1 1 d . . . .
C68 C 0.5324(8) 0.8983(12) 0.6552(14) 0.091(6) Uani 1 1 d . . . .
H68 H 0.523488 0.889252 0.702583 0.109 Uiso 1 1 calc R . . .
C69 C 0.5033(6) 0.9047(12) 0.5719(14) 0.075(5) Uani 1 1 d . . . .
H69 H 0.474326 0.899483 0.563350 0.090 Uiso 1 1 calc R . . .
C70 C 0.6659(7) 0.9263(14) 0.7005(14) 0.102(7) Uani 1 1 d . . . .
H70 H 0.695020 0.931760 0.710378 0.122 Uiso 1 1 calc R . . .
C71 C 0.6536(8) 0.9138(17) 0.7716(15) 0.122(9) Uani 1 1 d . . . .
H71 H 0.674294 0.914811 0.829540 0.147 Uiso 1 1 calc R . . .
C72 C 0.6109(7) 0.8998(14) 0.7583(12) 0.102(7) Uani 1 1 d . . . .
H72 H 0.603486 0.886331 0.807019 0.123 Uiso 1 1 calc R . . .

loop_
_atom_site_aniso_label
_atom_site_aniso_U_11
_atom_site_aniso_U_22
_atom_site_aniso_U_33
_atom_site_aniso_U_23
_atom_site_aniso_U_13
_atom_site_aniso_U_12
Au1 0.0416(3) 0.0543(5) 0.0396(3) 0.0212(3) 0.0140(3) -0.0004(3)
Au2 0.0354(3) 0.0531(4) 0.0399(3) -0.0200(3) 0.0108(2) 0.0040(3)
Au3 0.0449(3) 0.0496(5) 0.0428(3) -0.0129(2) 0.0158(3) 0.0011(2)
Au4 0.0351(3) 0.0575(5) 0.0471(3) 0.0189(2) 0.0150(3) 0.0026(2)
Fe1 0.0243(8) 0.0270(8) 0.0190(6) 0.0000(5) 0.0077(6) 0.0010(6)
Fe2 0.0259(9) 0.0300(9) 0.0248(7) -0.0009(6) 0.0080(6) -0.0019(7)
N1 0.019(6) 0.028(6) 0.029(5) 0.003(4) 0.004(5) -0.001(4)
N2 0.028(6) 0.054(8) 0.032(6) -0.007(5) 0.008(5) 0.000(5)
N3 0.052(8) 0.048(8) 0.037(6) 0.016(6) 0.018(6) 0.008(6)
N4 0.029(7) 0.052(9) 0.041(7) -0.010(6) 0.013(5) 0.003(6)
N5 0.040(7) 0.040(8) 0.037(6) 0.008(5) 0.017(6) -0.006(6)
N6 0.040(7) 0.050(8) 0.032(6) -0.015(6) 0.003(5) 0.005(6)
N7 0.032(6) 0.038(7) 0.038(6) 0.004(5) 0.012(5) 0.011(5)
N8 0.035(6) 0.023(6) 0.037(5) 0.001(4) 0.007(5) 0.000(5)
N9 0.040(7) 0.048(8) 0.041(6) 0.000(5) 0.016(6) 0.005(5)
N10 0.037(7) 0.059(9) 0.039(6) 0.012(6) 0.009(5) -0.006(6)
N11 0.042(7) 0.056(8) 0.040(6) 0.014(6) 0.019(6) 0.004(6)
N12 0.038(7) 0.057(9) 0.038(6) -0.006(6) 0.006(5) -0.001(6)
C1 0.035(7) 0.046(9) 0.031(6) -0.006(6) 0.013(5) -0.001(6)
C2 0.024(7) 0.058(9) 0.029(6) -0.005(6) 0.003(5) 0.009(6)
C3 0.031(7) 0.032(8) 0.024(6) 0.003(5) 0.008(5) 0.000(6)
C4 0.036(8) 0.065(10) 0.025(6) 0.008(6) 0.007(5) -0.007(7)
C5 0.027(7) 0.067(10) 0.029(6) 0.000(6) 0.007(5) -0.006(7)
C6 0.020(7) 0.028(7) 0.032(6) 0.001(5) 0.005(5) -0.005(5)
C7 0.029(7) 0.029(7) 0.039(6) -0.004(5) 0.015(5) 0.003(5)
C8 0.032(7) 0.034(8) 0.037(6) -0.015(5) 0.010(5) -0.002(5)
C9 0.026(7) 0.026(8) 0.040(7) -0.001(6) 0.005(6) -0.007(6)
C10 0.019(6) 0.062(10) 0.041(6) 0.009(6) 0.006(5) -0.007(6)
C11 0.021(6) 0.059(10) 0.037(6) 0.016(6) 0.001(5) -0.004(6)
C12 0.028(7) 0.027(8) 0.038(7) 0.007(5) 0.012(6) 0.000(6)
C13 0.034(8) 0.060(10) 0.051(8) -0.020(7) 0.022(6) 0.001(7)
C14 0.037(8) 0.062(10) 0.043(7) -0.014(7) 0.013(6) 0.012(7)
C15 0.030(7) 0.047(9) 0.036(6) -0.001(6) 0.007(5) -0.001(6)
C16 0.032(7) 0.062(10) 0.023(6) 0.002(6) 0.003(5) 0.004(6)
C17 0.031(8) 0.043(9) 0.044(8) 0.018(7) 0.017(7) 0.008(7)
C18 0.046(9) 0.039(9) 0.037(8) 0.021(7) 0.000(7) -0.003(7)
C19 0.033(9) 0.056(10) 0.050(9) -0.015(7) 0.018(7) 0.006(7)
C20 0.029(8) 0.056(10) 0.032(7) -0.007(7) 0.003(6) 0.007(7)
C21 0.035(8) 0.029(8) 0.072(9) -0.001(7) -0.007(7) -0.016(6)
C22 0.046(9) 0.035(9) 0.071(9) -0.002(7) 0.010(7) -0.009(7)
C23 0.033(8) 0.041(9) 0.050(7) -0.008(6) 0.011(6) 0.001(6)
C24 0.023(7) 0.029(8) 0.076(9) 0.007(6) 0.004(6) 0.000(6)
C25 0.035(8) 0.030(8) 0.072(9) -0.006(7) 0.013(7) -0.001(6)
C26 0.028(7) 0.045(10) 0.048(7) 0.000(6) 0.010(6) 0.006(6)
C27 0.048(9) 0.053(10) 0.069(9) -0.018(7) 0.011(7) 0.005(7)
C28 0.037(8) 0.046(9) 0.077(9) -0.030(7) 0.014(7) -0.004(6)
C29 0.031(7) 0.025(7) 0.035(6) -0.003(5) 0.004(5) 0.008(5)
C30 0.033(7) 0.032(8) 0.056(7) 0.007(6) 0.011(6) 0.011(6)
C31 0.032(8) 0.027(8) 0.068(9) -0.001(6) 0.012(7) -0.005(6)
C32 0.030(7) 0.040(8) 0.034(6) 0.001(5) 0.008(5) 0.001(6)
C33 0.038(8) 0.035(8) 0.069(9) -0.003(7) 0.008(7) 0.006(6)
C34 0.048(9) 0.035(9) 0.066(9) -0.002(7) 0.021(7) -0.004(7)
C35 0.035(7) 0.035(8) 0.043(7) -0.001(6) 0.013(6) 0.003(6)
C36 0.047(9) 0.024(8) 0.059(8) -0.005(6) 0.020(7) -0.009(6)
C37 0.033(8) 0.053(10) 0.054(9) 0.000(7) 0.020(7) 0.003(7)
C38 0.033(8) 0.045(9) 0.050(8) 0.005(7) 0.011(7) 0.002(7)
C39 0.034(8) 0.060(10) 0.039(7) -0.015(7) 0.008(6) 0.001(7)
C40 0.038(8) 0.041(9) 0.047(8) 0.004(6) 0.019(7) -0.002(6)
C42 0.110(11) 0.166(13) 0.077(9) 0.037(9) 0.039(9) -0.022(10)
C41 0.109(12) 0.138(13) 0.094(10) 0.035(9) 0.047(9) 0.023(10)
C43 0.109(11) 0.128(12) 0.085(9) 0.047(9) 0.053(9) 0.010(10)
C44 0.064(8) 0.052(8) 0.051(6) 0.009(6) 0.034(6) 0.009(7)
C45 0.164(14) 0.165(15) 0.101(11) 0.071(10) 0.082(10) -0.019(11)
C46 0.173(15) 0.194(16) 0.139(13) 0.054(11) 0.094(12) -0.008(12)
C47 0.177(15) 0.161(15) 0.122(12) 0.034(10) 0.082(11) -0.009(11)
C48 0.114(12) 0.097(11) 0.092(10) 0.025(8) 0.052(9) 0.011(9)
C49 0.099(10) 0.118(12) 0.077(9) 0.045(8) 0.052(8) 0.015(9)
C50 0.115(11) 0.112(11) 0.058(8) 0.015(8) 0.043(8) -0.033(9)
C51 0.179(15) 0.191(16) 0.107(12) 0.051(11) 0.074(11) -0.021(12)
C52 0.166(14) 0.116(12) 0.091(10) 0.033(8) 0.093(10) 0.022(10)
C53 0.136(13) 0.104(11) 0.080(9) 0.030(8) 0.060(9) -0.035(9)
C54 0.176(15) 0.198(17) 0.147(14) 0.027(11) 0.082(12) 0.004(12)
C55 0.170(15) 0.182(16) 0.132(13) 0.009(11) 0.063(11) -0.028(12)
C56 0.087(11) 0.170(14) 0.084(10) 0.049(9) 0.051(9) 0.002(10)
C57 0.090(6) 0.089(6) 0.090(6) 0.0003(15) 0.033(3) 0.0002(15)
C58 0.095(6) 0.094(6) 0.094(6) 0.0004(15) 0.036(3) 0.0005(15)
C59 0.114(16) 0.018(8) 0.091(13) -0.010(8) 0.030(12) 0.010(9)
C60 0.120(16) 0.021(8) 0.048(8) -0.002(6) 0.031(10) 0.016(9)
C61 0.061(12) 0.039(10) 0.090(13) -0.009(9) 0.027(10) 0.009(9)
C62 0.095(15) 0.028(10) 0.148(18) -0.001(11) 0.028(15) 0.016(10)
C63 0.101(16) 0.059(12) 0.101(14) 0.010(10) 0.060(13) 0.022(11)
C64 0.114(17) 0.031(10) 0.137(17) 0.010(11) 0.056(16) 0.012(10)
C65 0.094(14) 0.033(9) 0.088(12) 0.006(8) 0.038(11) 0.026(9)
C66 0.054(10) 0.030(8) 0.067(9) -0.007(7) 0.013(8) 0.010(7)
C67 0.099(14) 0.049(11) 0.063(10) -0.003(8) 0.021(10) 0.024(9)
C68 0.14(2) 0.047(11) 0.117(15) -0.011(11) 0.093(15) 0.004(12)
C69 0.053(11) 0.053(12) 0.124(16) -0.014(11) 0.040(11) 0.002(9)
C70 0.102(16) 0.065(13) 0.108(15) -0.020(12) 0.006(14) 0.030(11)
C71 0.11(2) 0.11(2) 0.102(17) 0.003(14) -0.001(16) 0.059(16)
C72 0.129(19) 0.086(15) 0.075(13) -0.009(10) 0.020(13) 0.034(14)

loop_
_atom_type_symbol
_atom_type_description
_atom_type_scat_dispersion_real
_atom_type_scat_dispersion_imag
_atom_type_scat_source
C C 0.0033 0.0016 'International Tables Vol C Tables 4.2.6.8 and 6.1.1.4'
H H 0.0000 0.0000 'International Tables Vol C Tables 4.2.6.8 and 6.1.1.4'
Au Au -2.0133 8.8022 'International Tables Vol C Tables 4.2.6.8 and 6.1.1.4'
Fe Fe 0.3463 0.8444 'International Tables Vol C Tables 4.2.6.8 and 6.1.1.4'
N N 0.0061 0.0033 'International Tables Vol C Tables 4.2.6.8 and 6.1.1.4'

loop_
_geom_angle_atom_site_label_1
_geom_angle_atom_site_label_2
_geom_angle_atom_site_label_3
_geom_angle
_geom_angle_site_symmetry_1
_geom_angle_site_symmetry_3
C17 Au1 Au3 94.0(4) . .
C18 Au1 Au3 88.0(4) . .
C18 Au1 C17 178.0(6) . .
C19 Au2 Au4 92.7(4) . 1_565
C19 Au2 C20 176.5(6) . .
C20 Au2 Au4 90.4(4) . 1_565
C37 Au3 Au1 86.1(4) . .
C37 Au3 C39 174.3(6) . .
C39 Au3 Au1 99.6(4) . .
C38 Au4 Au2 91.6(4) . 1_545
C38 Au4 C40 179.8(7) . .
C40 Au4 Au2 88.3(4) . 1_545
N2 Fe1 N1 178.5(5) . 4_464
N3 Fe1 N1 93.6(4) . 4_464
N3 Fe1 N2 87.6(4) . .
N3 Fe1 N5 91.4(4) . 2_564
N4 Fe1 N1 89.1(4) 2_574 4_464
N4 Fe1 N2 89.7(4) 2_574 .
N4 Fe1 N3 177.2(6) 2_574 .
N4 Fe1 N5 88.0(5) 2_574 2_564
N4 Fe1 N6 91.9(5) 2_574 .
N5 Fe1 N1 89.9(4) 2_564 4_464
N5 Fe1 N2 90.9(4) 2_564 .
N6 Fe1 N1 88.5(4) . 4_464
N6 Fe1 N2 90.6(4) . .
N6 Fe1 N3 88.8(5) . .
N6 Fe1 N5 178.4(5) . 2_564
N8 Fe2 N7 179.3(5) . 4_454
N8 Fe2 N11 88.3(4) . .
N9 Fe2 N7 89.5(4) 2_564 4_454
N9 Fe2 N8 89.9(4) 2_564 .
N9 Fe2 N10 87.0(5) 2_564 2_554
N9 Fe2 N11 178.1(5) 2_564 .
N10 Fe2 N7 89.9(4) 2_554 4_454
N10 Fe2 N8 90.0(4) 2_554 .
N10 Fe2 N11 92.4(4) 2_554 .
N11 Fe2 N7 92.3(4) . 4_454
N12 Fe2 N7 90.0(4) . 4_454
N12 Fe2 N8 90.1(4) . .
N12 Fe2 N9 91.3(4) . 2_564
N12 Fe2 N10 178.3(5) . 2_554
N12 Fe2 N11 89.3(5) . .
C1 N1 Fe1 121.5(8) . 4_565
C5 N1 Fe1 123.0(8) . 4_565
C5 N1 C1 115.2(10) . .
C14 N2 Fe1 122.5(8) . .
C15 N2 Fe1 121.0(8) . .
C15 N2 C14 116.2(11) . .
C18 N3 Fe1 167.2(13) . .
C19 N4 Fe1 165.6(11) . 2_575
C17 N5 Fe1 168.9(12) . 2_565
C20 N6 Fe1 167.9(12) . .
C21 N7 Fe2 119.1(9) . 4
C21 N7 C25 118.9(11) . .
C25 N7 Fe2 121.8(9) . 4
C34 N8 Fe2 119.3(9) . .
C34 N8 C35 114.3(11) . .
C35 N8 Fe2 126.3(8) . .
C37 N9 Fe2 169.5(12) . 2_565
C38 N10 Fe2 172.6(11) . 2
C40 N11 Fe2 171.8(12) . .
C39 N12 Fe2 171.5(12) . .
N1 C1 C2 123.9(11) . .
C3 C2 C1 120.7(10) . .
C2 C3 C4 115.0(11) . .
C2 C3 C6 123.5(10) . .
C4 C3 C6 121.6(11) . .
C5 C4 C3 120.6(11) . .
N1 C5 C4 124.2(10) . .
C7 C6 C3 120.4(10) . .
C11 C6 C3 121.5(10) . .
C11 C6 C7 118.1(11) . .
C8 C7 C6 122.0(11) . .
C7 C8 C9 120.4(11) . .
C8 C9 C12 119.7(11) . .
C10 C9 C8 117.3(11) . .
C10 C9 C12 122.8(11) . .
C9 C10 C11 122.1(11) . .
C6 C11 C10 119.8(11) . .
C13 C12 C9 123.0(11) . .
C13 C12 C16 116.0(11) . .
C16 C12 C9 120.8(11) . .
C14 C13 C12 119.6(11) . .
N2 C14 C13 125.3(11) . .
N2 C15 C16 123.0(11) . .
C15 C16 C12 120.0(10) . .
N5 C17 Au1 176.1(13) . .
N3 C18 Au1 176.4(14) . .
N4 C19 Au2 177.2(14) . .
N6 C20 Au2 178.4(14) . .
N7 C21 C22 122.0(13) . .
C23 C22 C21 120.3(13) . .
C22 C23 C26 118.3(12) . .
C24 C23 C22 118.0(12) . .
C24 C23 C26 123.5(13) . .
C23 C24 C25 120.0(12) . .
N7 C25 C24 120.6(12) . .
C27 C26 C23 120.1(12) . .
C27 C26 C31 117.7(12) . .
C31 C26 C23 122.2(12) . .
C26 C27 C28 120.2(12) . .
C29 C28 C27 122.6(11) . .
C28 C29 C32 121.5(11) . .
C30 C29 C28 116.4(11) . .
C30 C29 C32 122.1(10) . .
C29 C30 C31 122.5(12) . .
C26 C31 C30 120.3(12) . .
C33 C32 C29 119.2(11) . .
C36 C32 C29 123.8(12) . .
C36 C32 C33 117.0(12) . .
C34 C33 C32 119.5(12) . .
N8 C34 C33 124.7(13) . .
N8 C35 C36 124.8(12) . .
C32 C36 C35 119.6(12) . .
N9 C37 Au3 176.9(12) . .
N10 C38 Au4 175.1(13) . .
N12 C39 Au3 175.2(12) . .
N11 C40 Au4 177.6(12) . .
C41 C42 C43 120.8 . .
C42 C41 C46 120.6 . .
C42 C43 C44 119.0 . .
C42 C43 C47 122.4 . .
C44 C43 C47 118.5 . .
C45 C44 C43 119.8 . .
C50 C44 C43 120.1 . .
C50 C44 C45 120.1 . .
C44 C45 C53 118.6 . .
C46 C45 C44 119.1 . .
C46 C45 C53 122.4 . .
C41 C46 C45 120.7 . .
C48 C47 C43 121.4 . .
C47 C48 C49 121.4 . .
C50 C49 C48 118.5 . .
C54 C49 C48 122.4 . .
C54 C49 C50 119.1 . .
C44 C50 C49 120.1 . .
C44 C50 C51 120.0 . .
C49 C50 C51 119.9 . .
C50 C51 C52 118.6 . .
C56 C51 C50 119.0 . .
C56 C51 C52 122.4 . .
C53 C52 C51 121.4 . .
C52 C53 C45 121.3 . .
C55 C54 C49 120.7 . .
C54 C55 C56 120.6 . .
C55 C56 C51 120.7 . .
C58 C57 C62 126(2) . .
C57 C58 C59 123(2) . .
C58 C59 C60 114.6(19) . .
C58 C59 C63 127.1(19) . .
C63 C59 C60 118.3(16) . .
C61 C60 C59 121.2(15) . .
C61 C60 C66 122.3(14) . .
C66 C60 C59 116.5(18) . .
C60 C61 C62 119.6(17) . .
C60 C61 C69 115.8(15) . .
C69 C61 C62 124.5(19) . .
C57 C62 C61 115(2) . .
C64 C63 C59 124.6(18) . .
C63 C64 C65 120.9(19) . .
C64 C65 C66 117.4(16) . .
C70 C65 C64 122.1(19) . .
C70 C65 C66 120.4(17) . .
C60 C66 C65 122.1(16) . .
C67 C66 C60 120.2(16) . .
C67 C66 C65 117.7(15) . .
C66 C67 C68 117.3(15) . .
C66 C67 C72 119.5(19) . .
C72 C67 C68 123.1(19) . .
C69 C68 C67 120.1(16) . .
C68 C69 C61 124.3(17) . .
C65 C70 C71 120(2) . .
C70 C71 C72 121(2) . .
C71 C72 C67 121(2) . .

loop_
_geom_bond_atom_site_label_1
_geom_bond_atom_site_label_2
_geom_bond_distance
_geom_bond_site_symmetry_2
Au1 Au3 3.2439(9) .
Au1 C17 2.008(13) .
Au1 C18 2.001(13) .
Au2 Au4 3.0479(8) 1_565
Au2 C19 1.977(14) .
Au2 C20 1.983(14) .
Au3 C37 1.977(15) .
Au3 C39 1.990(13) .
Au4 C38 1.961(14) .
Au4 C40 1.980(13) .
Fe1 N1 2.220(10) 4_464
Fe1 N2 2.208(11) .
Fe1 N3 2.163(11) .
Fe1 N4 2.137(11) 2_574
Fe1 N5 2.179(11) 2_564
Fe1 N6 2.140(11) .
Fe2 N7 2.169(10) 4_454
Fe2 N8 2.136(10) .
Fe2 N9 2.109(12) 2_564
Fe2 N10 2.125(11) 2_554
Fe2 N11 2.147(11) .
Fe2 N12 2.104(12) .
N1 C1 1.346(13) .
N1 C5 1.324(14) .
N2 C14 1.345(15) .
N2 C15 1.335(15) .
N3 C18 1.110(15) .
N4 C19 1.155(15) .
N5 C17 1.105(14) .
N6 C20 1.140(14) .
N7 C21 1.313(15) .
N7 C25 1.353(15) .
N8 C34 1.324(15) .
N8 C35 1.337(14) .
N9 C37 1.147(15) .
N10 C38 1.169(15) .
N11 C40 1.118(14) .
N12 C39 1.132(15) .
C1 C2 1.399(16) .
C2 C3 1.362(14) .
C3 C4 1.410(14) .
C3 C6 1.482(17) .
C4 C5 1.380(15) .
C6 C7 1.403(15) .
C6 C11 1.379(15) .
C7 C8 1.360(15) .
C8 C9 1.412(15) .
C9 C10 1.386(16) .
C9 C12 1.490(18) .
C10 C11 1.395(15) .
C12 C13 1.388(16) .
C12 C16 1.418(15) .
C13 C14 1.354(16) .
C15 C16 1.382(16) .
C21 C22 1.380(16) .
C22 C23 1.375(18) .
C23 C24 1.348(17) .
C23 C26 1.487(17) .
C24 C25 1.407(15) .
C26 C27 1.375(18) .
C26 C31 1.384(17) .
C27 C28 1.394(17) .
C28 C29 1.368(15) .
C29 C30 1.366(16) .
C29 C32 1.505(16) .
C30 C31 1.392(15) .
C32 C33 1.384(17) .
C32 C36 1.348(17) .
C33 C34 1.374(16) .
C35 C36 1.384(16) .
C42 C41 1.3919 .
C42 C43 1.4022 .
C41 C46 1.3924 .
C43 C44 1.4269 .
C43 C47 1.4365 .
C44 C45 1.4262 .
C44 C50 1.4254 .
C45 C46 1.4027 .
C45 C53 1.4366 .
C47 C48 1.3593 .
C48 C49 1.4366 .
C49 C50 1.4261 .
C49 C54 1.4027 .
C50 C51 1.4267 .
C51 C52 1.4361 .
C51 C56 1.4028 .
C52 C53 1.3596 .
C54 C55 1.3920 .
C55 C56 1.3923 .
C57 C58 1.31(2) .
C57 C62 1.37(2) .
C58 C59 1.37(2) .
C59 C60 1.46(2) .
C59 C63 1.43(2) .
C60 C61 1.408(18) .
C60 C66 1.413(19) .
C61 C62 1.42(2) .
C61 C69 1.42(2) .
C63 C64 1.30(2) .
C64 C65 1.42(2) .
C65 C66 1.46(2) .
C65 C70 1.37(2) .
C66 C67 1.40(2) .
C67 C68 1.47(2) .
C67 C72 1.40(2) .
C68 C69 1.33(2) .
C70 C71 1.37(3) .
C71 C72 1.38(3) .

loop_
_twin_individual_id
_twin_individual_mass_fraction_refined
1 0.970(11)
2 0.030(11)
